data_4135062
loop_
_publ_author_name
'Debrauwer, Vincent'
'Turlik, Aneta'
'Rummler, L\'enaic'
'Prescimone, Alessandro'
'Blanchard, Nicolas'
'Houk, K. N.'
'Bizet, Vincent'

_publ_section_title
;
 Ligand-Controlled Regiodivergent Palladium-Catalyzed Hydrogermylation of
 Ynamides.
;
_journal_issue 25
_journal_name_full 'Journal of the American Chemical Society'
_journal_page_first 11153
_journal_page_last 11164
_journal_paper_doi 10.1021/jacs.0c03556
_journal_volume 142
_journal_year 2020
_chemical_formula_moiety 'C30 H27 Ge N O3'
_chemical_formula_sum 'C30 H27 Ge N O3'
_chemical_formula_weight 522.11
_space_group_crystal_system monoclinic
_space_group_IT_number 14
_space_group_name_Hall '-P 2ybc'
_space_group_name_H-M_alt 'P 1 21/c 1'
_atom_sites_solution_hydrogens geom
_atom_sites_solution_primary dual
_audit_creation_date 2020-04-29
_audit_creation_method
;
Olex2 1.3
(compiled 2020.01.31 svn.r88ba2a32 for OlexSys, GUI svn.r6032)
;
_cell_angle_alpha 90
_cell_angle_beta 115.273(2)
_cell_angle_gamma 90
_cell_formula_units_Z 8
_cell_length_a 20.0288(8)
_cell_length_b 14.5601(7)
_cell_length_c 18.7951(8)
_cell_measurement_reflns_used 9907
_cell_measurement_temperature 123
_cell_volume 4956.4(4)
_computing_cell_refinement 'SAINT v8.34A (Bruker, 2013)'
_computing_data_collection 'Apex2 (Bruker AXS, 2006)'
_computing_data_reduction 'SAINT v8.34A (Bruker, 2013)'
_computing_molecular_graphics 'Olex2 1.3 (Dolomanov et al., 2009)'
_computing_publication_material 'Olex2 1.3 (Dolomanov et al., 2009)'
_computing_structure_refinement 'SHELXL 2018/3 (Sheldrick, 2015)'
_computing_structure_solution 'SHELXT 2018/2 (Sheldrick, 2018)'
_diffrn_ambient_temperature 123
_diffrn_measured_fraction_theta_full 0.995
_diffrn_measured_fraction_theta_max 0.981
_diffrn_measurement_device Area
_diffrn_measurement_device_type 'Bruker Kappa Apex2'
_diffrn_measurement_method '\f & \w scans'
_diffrn_radiation_monochromator graphite
_diffrn_radiation_probe x-ray
_diffrn_radiation_type 'Cu K\a'
_diffrn_radiation_wavelength 1.54178
_diffrn_reflns_av_R_equivalents 0.0331
_diffrn_reflns_av_unetI/netI 0.0303
_diffrn_reflns_Laue_measured_fraction_full 0.995
_diffrn_reflns_Laue_measured_fraction_max 0.981
_diffrn_reflns_limit_h_max 23
_diffrn_reflns_limit_h_min -24
_diffrn_reflns_limit_k_max 16
_diffrn_reflns_limit_k_min -17
_diffrn_reflns_limit_l_max 22
_diffrn_reflns_limit_l_min -22
_diffrn_reflns_number 30707
_diffrn_reflns_point_group_measured_fraction_full 0.995
_diffrn_reflns_point_group_measured_fraction_max 0.981
_diffrn_reflns_theta_full 67.679
_diffrn_reflns_theta_max 70.114
_diffrn_reflns_theta_min 2.439
_diffrn_source_current 0.6
_diffrn_source_power 0.03
_diffrn_source_voltage 50.0
_diffrn_standards_number 0
_exptl_absorpt_coefficient_mu 1.935
_exptl_absorpt_correction_T_max 0.7533
_exptl_absorpt_correction_T_min 0.6447
_exptl_absorpt_process_details
;
SADABS-2012/1 (Bruker,2012) was used for absorption correction.
wR2(int) was 0.0980 before and 0.0384 after correction.
The Ratio of minimum to maximum transmission is 0.8558.
The \l/2 correction factor is 0.0015.
;
_exptl_crystal_colour colourless
_exptl_crystal_colour_primary colourless
_exptl_crystal_density_diffrn 1.399
_exptl_crystal_description block
_exptl_crystal_F_000 2160
_exptl_crystal_size_max 0.19
_exptl_crystal_size_mid 0.09
_exptl_crystal_size_min 0.05
_refine_diff_density_max 2.051
_refine_diff_density_min -0.922
_refine_diff_density_rms 0.070
_refine_ls_extinction_method none
_refine_ls_goodness_of_fit_ref 1.036
_refine_ls_hydrogen_treatment constr
_refine_ls_matrix_type full
_refine_ls_number_parameters 633
_refine_ls_number_reflns 9240
_refine_ls_number_restraints 0
_refine_ls_restrained_S_all 1.036
_refine_ls_R_factor_all 0.0448
_refine_ls_R_factor_gt 0.0391
_refine_ls_shift/su_max 0.002
_refine_ls_shift/su_mean 0.000
_refine_ls_structure_factor_coef Fsqd
_refine_ls_weighting_details 'w=1/[\s^2^(Fo^2^)+(0.0514P)^2^+5.5802P] where P=(Fo^2^+2Fc^2^)/3'
_refine_ls_weighting_scheme calc
_refine_ls_wR_factor_gt 0.0994
_refine_ls_wR_factor_ref 0.1034
_reflns_Friedel_coverage 0.000
_reflns_number_gt 8195
_reflns_number_total 9240
_reflns_threshold_expression 'I > 2\s(I)'
_cod_data_source_file ja0c03556_si_005.cif
_cod_data_source_block dt0075_123k_0ma
_cod_depositor_comments 'Adding full bibliography for 4135061--4135063.cif.'
_cod_database_code 4135062
_shelx_shelxl_version_number 2018/3
_shelx_space_group_comment
;
The symmetry employed for this shelxl refinement is uniquely defined
by the following loop, which should always be used as a source of
symmetry information in preference to the above space-group names.
They are only intended as comments.
;
_shelx_estimated_absorpt_t_max 0.909
_shelx_estimated_absorpt_t_min 0.710
_olex2_refinement_description
;
1. Fixed Uiso
 At 1.2 times of:
  All C(H) groups, All C(H,H) groups
 At 1.5 times of:
  All C(H,H,H) groups
2.a Secondary CH2 refined with riding coordinates:
 C33(H33A,H33B), C32(H32A,H32B), C3(H3A,H3B), C2(H2A,H2B)
2.b Aromatic/amide H refined with riding coordinates:
 C38(H38), C35(H35), C44(H44), C50(H50), C48(H48), C45(H45), C37(H37),
 C40(H40), C53(H53), C54(H54), C41(H41), C20(H20), C51(H51), C52(H52), C8(H8),
 C46(H46), C47(H47), C23(H23), C10(H10), C14(H14), C21(H21), C56(H56), C26(H26),
  C24(H24), C22(H22), C7(H7), C11(H11), C5(H5), C60(H60), C18(H18), C28(H28),
 C27(H27), C15(H15), C30(H30), C57(H57), C29(H29), C59(H59), C16(H16), C58(H58),
  C17(H17)
2.c Idealised Me refined as rotating group:
 C42(H42A,H42B,H42C), C12(H12A,H12B,H12C)
;
_olex2_date_sample_data_collection 2016-06-29
_olex2_date_sample_submission 2016-04-26
_olex2_submission_original_sample_id DT0075_123K
_olex2_submission_special_instructions 'No special instructions were received'

loop_
_space_group_symop_operation_xyz
'x, y, z'
'-x, y+1/2, -z+1/2'
'-x, -y, -z'
'x, -y-1/2, z-1/2'

loop_
_atom_site_label
_atom_site_type_symbol
_atom_site_fract_x
_atom_site_fract_y
_atom_site_fract_z
_atom_site_U_iso_or_equiv
_atom_site_adp_type
_atom_site_occupancy
_atom_site_site_symmetry_order
_atom_site_calc_flag
_atom_site_refinement_flags_posn
_atom_site_refinement_flags_adp
_atom_site_refinement_flags_occupancy
_atom_site_disorder_assembly
_atom_site_disorder_group
Ge2 Ge 0.53348(2) 0.93240(2) 0.33390(2) 0.01792(8) Uani 1 1 d . . . . .
Ge1 Ge 0.94330(2) 0.52158(2) 0.29460(2) 0.02673(9) Uani 1 1 d . . . . .
O6 O 0.69385(10) 0.49675(13) 0.44569(11) 0.0331(4) Uani 1 1 d . . . . .
O5 O 0.70555(11) 1.17536(13) 0.45532(11) 0.0352(4) Uani 1 1 d . . . . .
O3 O 0.82658(11) 0.97907(14) 0.22973(12) 0.0364(4) Uani 1 1 d . . . . .
O4 O 0.72213(11) 1.06690(14) 0.37872(12) 0.0378(5) Uani 1 1 d . . . . .
N2 N 0.65090(11) 1.04111(14) 0.44613(12) 0.0235(4) Uani 1 1 d . . . . .
O2 O 0.77652(13) 0.30249(17) 0.28022(14) 0.0512(6) Uani 1 1 d . . . . .
O1 O 0.77913(14) 0.39283(18) 0.18472(13) 0.0534(6) Uani 1 1 d . . . . .
N1 N 0.81859(13) 0.44499(17) 0.31137(13) 0.0351(5) Uani 1 1 d . . . . .
C49 C 0.47118(13) 1.03484(16) 0.33497(13) 0.0202(5) Uani 1 1 d . . . . .
C36 C 0.67740(12) 0.78184(18) 0.46025(13) 0.0226(5) Uani 1 1 d . . . . .
C38 C 0.65372(13) 0.64027(18) 0.38527(14) 0.0251(5) Uani 1 1 d . . . . .
H38 H 0.633739 0.609600 0.335935 0.030 Uiso 1 1 calc R U . . .
C35 C 0.67734(13) 0.88250(18) 0.46821(13) 0.0234(5) Uani 1 1 d . . . . .
H35 H 0.717721 0.906031 0.513192 0.028 Uiso 1 1 calc R U . . .
C34 C 0.63046(13) 0.94657(17) 0.42328(13) 0.0218(5) Uani 1 1 d . . . . .
C44 C 0.61290(13) 0.92686(16) 0.23457(14) 0.0224(5) Uani 1 1 d . . . . .
H44 H 0.656090 0.922882 0.282738 0.027 Uiso 1 1 calc R U . . .
C55 C 0.48432(13) 0.82191(16) 0.34541(15) 0.0225(5) Uani 1 1 d . . . . .
C31 C 0.69450(14) 1.09033(18) 0.42204(14) 0.0267(5) Uani 1 1 d . . . . .
C50 C 0.40600(14) 1.01862(17) 0.34316(14) 0.0247(5) Uani 1 1 d . . . . .
H50 H 0.392000 0.957266 0.347477 0.030 Uiso 1 1 calc R U . . .
C39 C 0.68902(13) 0.58991(18) 0.45459(15) 0.0255(5) Uani 1 1 d . . . . .
C43 C 0.54401(13) 0.93566(15) 0.23570(13) 0.0197(5) Uani 1 1 d . . . . .
C48 C 0.48139(14) 0.94398(16) 0.16421(14) 0.0234(5) Uani 1 1 d . . . . .
H48 H 0.434196 0.951850 0.163931 0.028 Uiso 1 1 calc R U . . .
C19 C 0.93181(14) 0.50575(19) 0.18721(15) 0.0272(5) Uani 1 1 d . . . . .
C45 C 0.61899(14) 0.92384(17) 0.16342(15) 0.0247(5) Uani 1 1 d . . . . .
H45 H 0.666152 0.917556 0.163307 0.030 Uiso 1 1 calc R U . . .
C37 C 0.64776(13) 0.73471(18) 0.38820(14) 0.0240(5) Uani 1 1 d . . . . .
H37 H 0.623216 0.768222 0.340677 0.029 Uiso 1 1 calc R U . . .
C40 C 0.71822(13) 0.63480(19) 0.52698(14) 0.0280(5) Uani 1 1 d . . . . .
H40 H 0.741580 0.600939 0.574488 0.034 Uiso 1 1 calc R U . . .
C53 C 0.44545(14) 1.19797(17) 0.33009(14) 0.0269(5) Uani 1 1 d . . . . .
H53 H 0.459280 1.259436 0.325917 0.032 Uiso 1 1 calc R U . . .
C54 C 0.48943(13) 1.12557(16) 0.32727(14) 0.0230(5) Uani 1 1 d . . . . .
H54 H 0.532640 1.138078 0.319967 0.028 Uiso 1 1 calc R U . . .
C4 C 0.84822(14) 0.5321(2) 0.30177(15) 0.0296(5) Uani 1 1 d . . . . .
C41 C 0.71271(13) 0.72955(19) 0.52867(14) 0.0283(5) Uani 1 1 d . . . . .
H41 H 0.733649 0.760099 0.578048 0.034 Uiso 1 1 calc R U . . .
C25 C 0.99617(14) 0.41378(19) 0.35515(14) 0.0276(5) Uani 1 1 d . . . . .
C9 C 0.82699(13) 0.8918(2) 0.25560(15) 0.0294(5) Uani 1 1 d . . . . .
C20 C 0.86787(14) 0.52830(19) 0.12067(15) 0.0277(5) Uani 1 1 d . . . . .
H20 H 0.825942 0.550385 0.126692 0.033 Uiso 1 1 calc R U . . .
C51 C 0.36139(15) 1.09067(19) 0.34510(16) 0.0309(6) Uani 1 1 d . . . . .
H51 H 0.317228 1.078442 0.350589 0.037 Uiso 1 1 calc R U . . .
C6 C 0.82279(13) 0.7044(2) 0.29190(15) 0.0308(6) Uani 1 1 d . . . . .
C52 C 0.38138(15) 1.18058(18) 0.33901(15) 0.0300(6) Uani 1 1 d . . . . .
H52 H 0.351260 1.230039 0.340935 0.036 Uiso 1 1 calc R U . . .
C8 C 0.85216(14) 0.8234(2) 0.21993(14) 0.0303(6) Uani 1 1 d . . . . .
H8 H 0.870933 0.840477 0.183168 0.036 Uiso 1 1 calc R U . . .
C46 C 0.55654(15) 0.92998(17) 0.09311(14) 0.0270(5) Uani 1 1 d . . . . .
H46 H 0.560620 0.926810 0.044631 0.032 Uiso 1 1 calc R U . . .
C47 C 0.48794(15) 0.94076(17) 0.09341(14) 0.0275(5) Uani 1 1 d . . . . .
H47 H 0.445109 0.945990 0.045035 0.033 Uiso 1 1 calc R U . . .
C13 C 1.00905(14) 0.62618(19) 0.34601(15) 0.0289(5) Uani 1 1 d . . . . .
C23 C 0.98844(15) 0.4617(2) 0.10101(17) 0.0365(6) Uani 1 1 d . . . . .
H23 H 1.029744 0.438201 0.094536 0.044 Uiso 1 1 calc R U . . .
C10 C 0.80351(14) 0.8670(2) 0.31250(15) 0.0332(6) Uani 1 1 d . . . . .
H10 H 0.789596 0.912452 0.339842 0.040 Uiso 1 1 calc R U . . .
C14 C 1.06666(14) 0.6458(2) 0.32647(16) 0.0336(6) Uani 1 1 d . . . . .
H14 H 1.070763 0.613792 0.284482 0.040 Uiso 1 1 calc R U . . .
C33 C 0.63623(15) 1.08840(19) 0.50656(15) 0.0305(6) Uani 1 1 d . . . . .
H33A H 0.664744 1.061391 0.559304 0.037 Uiso 1 1 calc R U . . .
H33B H 0.583005 1.087875 0.494322 0.037 Uiso 1 1 calc R U . . .
C21 C 0.86460(15) 0.51892(19) 0.04570(15) 0.0311(6) Uani 1 1 d . . . . .
H21 H 0.820805 0.535140 0.000961 0.037 Uiso 1 1 calc R U . . .
C56 C 0.49435(14) 0.79475(19) 0.42057(16) 0.0298(6) Uani 1 1 d . . . . .
H56 H 0.528165 0.826959 0.465460 0.036 Uiso 1 1 calc R U . . .
C26 C 1.05762(15) 0.42614(19) 0.42756(15) 0.0308(6) Uani 1 1 d . . . . .
H26 H 1.071903 0.486499 0.447425 0.037 Uiso 1 1 calc R U . . .
C24 C 0.99173(15) 0.4718(2) 0.17600(16) 0.0331(6) Uani 1 1 d . . . . .
H24 H 1.035636 0.455197 0.220464 0.040 Uiso 1 1 calc R U . . .
C22 C 0.92515(16) 0.4859(2) 0.03608(16) 0.0341(6) Uani 1 1 d . . . . .
H22 H 0.923021 0.480016 -0.015184 0.041 Uiso 1 1 calc R U . . .
C7 C 0.84989(14) 0.7326(2) 0.23764(15) 0.0305(6) Uani 1 1 d . . . . .
H7 H 0.866989 0.687594 0.212719 0.037 Uiso 1 1 calc R U . . .
C11 C 0.80072(14) 0.7735(2) 0.32884(15) 0.0338(6) Uani 1 1 d . . . . .
H11 H 0.783104 0.756494 0.366571 0.041 Uiso 1 1 calc R U . . .
C5 C 0.81157(14) 0.6077(2) 0.30579(15) 0.0324(6) Uani 1 1 d . . . . .
H5 H 0.772010 0.596736 0.319874 0.039 Uiso 1 1 calc R U . . .
C60 C 0.43427(15) 0.77375(18) 0.28032(17) 0.0306(6) Uani 1 1 d . . . . .
H60 H 0.427237 0.791366 0.228927 0.037 Uiso 1 1 calc R U . . .
C18 C 1.00498(15) 0.6718(2) 0.40853(16) 0.0351(6) Uani 1 1 d . . . . .
H18 H 0.966535 0.657378 0.423562 0.042 Uiso 1 1 calc R U . . .
C28 C 1.07709(19) 0.2634(2) 0.44277(18) 0.0424(7) Uani 1 1 d . . . . .
H28 H 1.104276 0.212358 0.472533 0.051 Uiso 1 1 calc R U . . .
C42 C 0.73110(17) 0.4434(2) 0.51576(18) 0.0392(7) Uani 1 1 d . . . . .
H42A H 0.731846 0.378719 0.501582 0.059 Uiso 1 1 calc R U . . .
H42B H 0.705058 0.449244 0.549384 0.059 Uiso 1 1 calc R U . . .
H42C H 0.781864 0.465625 0.544191 0.059 Uiso 1 1 calc R U . . .
C32 C 0.66326(18) 1.1852(2) 0.50040(18) 0.0384(6) Uani 1 1 d . . . . .
H32A H 0.620937 1.227089 0.473528 0.046 Uiso 1 1 calc R U . . .
H32B H 0.694368 1.210103 0.553330 0.046 Uiso 1 1 calc R U . . .
C27 C 1.09775(17) 0.3518(2) 0.47049(16) 0.0387(7) Uani 1 1 d . . . . .
H27 H 1.139571 0.361407 0.519094 0.046 Uiso 1 1 calc R U . . .
C15 C 1.11857(15) 0.7121(2) 0.36790(18) 0.0376(6) Uani 1 1 d . . . . .
H15 H 1.158302 0.724896 0.354497 0.045 Uiso 1 1 calc R U . . .
C1 C 0.79087(15) 0.3828(2) 0.25197(17) 0.0367(6) Uani 1 1 d . . . . .
C30 C 0.97686(17) 0.3241(2) 0.32761(17) 0.0370(6) Uani 1 1 d . . . . .
H30 H 0.936050 0.313871 0.278288 0.044 Uiso 1 1 calc R U . . .
C57 C 0.45497(17) 0.7207(2) 0.4299(2) 0.0403(7) Uani 1 1 d . . . . .
H57 H 0.462130 0.702178 0.481136 0.048 Uiso 1 1 calc R U . . .
C29 C 1.01667(19) 0.2498(2) 0.37153(19) 0.0444(7) Uani 1 1 d . . . . .
H29 H 1.002321 0.189116 0.352547 0.053 Uiso 1 1 calc R U . . .
C59 C 0.39447(18) 0.7001(2) 0.2899(2) 0.0438(7) Uani 1 1 d . . . . .
H59 H 0.360082 0.668110 0.245213 0.053 Uiso 1 1 calc R U . . .
C16 C 1.11258(16) 0.7593(2) 0.42829(19) 0.0423(7) Uani 1 1 d . . . . .
H16 H 1.147046 0.806234 0.455354 0.051 Uiso 1 1 calc R U . . .
C12 C 0.80678(17) 1.0521(2) 0.2686(2) 0.0425(7) Uani 1 1 d . . . . .
H12A H 0.807982 1.110818 0.243636 0.064 Uiso 1 1 calc R U . . .
H12B H 0.841935 1.053969 0.324198 0.064 Uiso 1 1 calc R U . . .
H12C H 0.756937 1.041372 0.264415 0.064 Uiso 1 1 calc R U . . .
C58 C 0.40514(19) 0.6737(2) 0.3644(2) 0.0457(8) Uani 1 1 d . . . . .
H58 H 0.378316 0.623134 0.370961 0.055 Uiso 1 1 calc R U . . .
C17 C 1.05647(17) 0.7383(2) 0.44940(18) 0.0438(7) Uani 1 1 d . . . . .
H17 H 1.053091 0.769479 0.492127 0.053 Uiso 1 1 calc R U . . .
C3 C 0.8323(2) 0.4046(2) 0.38689(18) 0.0476(8) Uani 1 1 d . . . . .
H3A H 0.813839 0.444216 0.417420 0.057 Uiso 1 1 calc R U . . .
H3B H 0.885441 0.391868 0.418517 0.057 Uiso 1 1 calc R U . . .
C2 C 0.7878(3) 0.3167(3) 0.3604(2) 0.0774(15) Uani 1 1 d . . . . .
H2A H 0.815193 0.264420 0.393885 0.093 Uiso 1 1 calc R U . . .
H2B H 0.739909 0.322901 0.363535 0.093 Uiso 1 1 calc R U . . .

loop_
_atom_site_aniso_label
_atom_site_aniso_U_11
_atom_site_aniso_U_22
_atom_site_aniso_U_33
_atom_site_aniso_U_23
_atom_site_aniso_U_13
_atom_site_aniso_U_12
Ge2 0.01883(14) 0.01980(14) 0.01356(13) 0.00044(9) 0.00540(10) -0.00140(10)
Ge1 0.02092(15) 0.04080(19) 0.01669(14) 0.00184(11) 0.00631(11) 0.00110(12)
O6 0.0309(10) 0.0292(10) 0.0299(10) 0.0062(8) 0.0041(8) 0.0020(8)
O5 0.0403(11) 0.0307(10) 0.0358(10) -0.0019(8) 0.0174(9) -0.0116(8)
O3 0.0321(10) 0.0457(12) 0.0342(10) -0.0011(9) 0.0169(8) 0.0048(9)
O4 0.0417(11) 0.0446(12) 0.0352(11) 0.0001(9) 0.0241(9) -0.0069(9)
N2 0.0255(10) 0.0252(11) 0.0196(10) -0.0039(8) 0.0093(8) -0.0072(8)
O2 0.0539(14) 0.0534(14) 0.0441(13) -0.0042(10) 0.0186(11) -0.0250(11)
O1 0.0603(15) 0.0649(16) 0.0332(12) -0.0102(11) 0.0180(11) -0.0230(12)
N1 0.0306(12) 0.0460(14) 0.0252(11) 0.0007(10) 0.0084(10) -0.0090(10)
C49 0.0221(11) 0.0231(12) 0.0131(10) -0.0002(9) 0.0055(9) 0.0002(9)
C36 0.0159(11) 0.0325(13) 0.0174(11) 0.0018(9) 0.0051(9) 0.0006(9)
C38 0.0198(11) 0.0318(13) 0.0197(11) 0.0011(10) 0.0045(9) -0.0006(10)
C35 0.0183(11) 0.0340(14) 0.0154(11) -0.0009(9) 0.0047(9) -0.0034(10)
C34 0.0227(11) 0.0279(13) 0.0156(11) -0.0021(9) 0.0089(9) -0.0040(9)
C44 0.0238(12) 0.0242(12) 0.0168(11) 0.0011(9) 0.0065(9) -0.0025(9)
C55 0.0215(11) 0.0195(12) 0.0282(12) 0.0033(9) 0.0122(10) 0.0023(9)
C31 0.0256(12) 0.0289(13) 0.0209(12) 0.0009(10) 0.0053(10) -0.0046(10)
C50 0.0268(12) 0.0227(12) 0.0250(12) 0.0026(9) 0.0114(10) -0.0005(10)
C39 0.0183(11) 0.0301(13) 0.0272(12) 0.0043(10) 0.0087(10) 0.0003(10)
C43 0.0242(12) 0.0171(11) 0.0157(11) 0.0004(8) 0.0064(9) -0.0008(9)
C48 0.0264(12) 0.0218(12) 0.0191(11) 0.0012(9) 0.0070(10) 0.0019(9)
C19 0.0216(12) 0.0389(14) 0.0200(12) 0.0021(10) 0.0077(10) -0.0021(10)
C45 0.0286(13) 0.0238(12) 0.0246(12) -0.0006(9) 0.0142(10) -0.0027(10)
C37 0.0198(11) 0.0320(13) 0.0170(11) 0.0042(9) 0.0049(9) 0.0016(10)
C40 0.0231(12) 0.0367(14) 0.0203(12) 0.0073(10) 0.0055(10) 0.0040(10)
C53 0.0331(13) 0.0222(12) 0.0219(12) 0.0013(9) 0.0082(10) -0.0025(10)
C54 0.0244(12) 0.0229(12) 0.0205(11) 0.0018(9) 0.0086(9) -0.0014(9)
C4 0.0237(12) 0.0424(15) 0.0209(12) 0.0005(11) 0.0078(10) -0.0028(11)
C41 0.0222(12) 0.0402(15) 0.0174(11) 0.0011(10) 0.0036(10) 0.0033(10)
C25 0.0293(13) 0.0344(14) 0.0210(12) 0.0001(10) 0.0125(10) -0.0020(11)
C9 0.0173(11) 0.0440(16) 0.0227(12) -0.0007(11) 0.0044(9) 0.0015(11)
C20 0.0220(12) 0.0362(14) 0.0225(12) 0.0002(10) 0.0071(10) 0.0004(10)
C51 0.0303(13) 0.0335(14) 0.0342(14) 0.0046(11) 0.0188(12) 0.0028(11)
C6 0.0199(12) 0.0469(16) 0.0217(12) 0.0029(11) 0.0053(10) 0.0066(11)
C52 0.0344(14) 0.0281(13) 0.0282(13) 0.0021(10) 0.0141(11) 0.0075(11)
C8 0.0212(12) 0.0503(17) 0.0181(11) -0.0027(11) 0.0073(10) 0.0004(11)
C46 0.0410(15) 0.0236(12) 0.0170(11) 0.0013(9) 0.0129(11) -0.0017(10)
C47 0.0323(13) 0.0268(13) 0.0164(11) 0.0013(9) 0.0038(10) 0.0019(10)
C13 0.0229(12) 0.0363(15) 0.0211(12) 0.0036(10) 0.0034(10) -0.0033(10)
C23 0.0294(14) 0.0538(18) 0.0318(15) 0.0003(13) 0.0183(12) 0.0008(13)
C10 0.0209(12) 0.0542(18) 0.0232(12) -0.0046(12) 0.0083(10) 0.0061(12)
C14 0.0264(13) 0.0398(16) 0.0297(14) 0.0047(12) 0.0073(11) 0.0001(11)
C33 0.0377(14) 0.0324(14) 0.0240(12) -0.0092(11) 0.0157(11) -0.0104(11)
C21 0.0299(13) 0.0376(15) 0.0205(12) 0.0025(11) 0.0059(10) -0.0011(11)
C56 0.0259(13) 0.0330(14) 0.0293(13) 0.0114(11) 0.0105(11) 0.0050(11)
C26 0.0335(14) 0.0352(15) 0.0215(12) 0.0023(10) 0.0098(11) 0.0028(11)
C24 0.0243(13) 0.0508(17) 0.0237(13) 0.0016(12) 0.0096(10) 0.0004(12)
C22 0.0388(15) 0.0441(16) 0.0224(13) 0.0007(11) 0.0159(12) -0.0040(12)
C7 0.0233(12) 0.0450(16) 0.0207(12) -0.0003(11) 0.0070(10) 0.0058(11)
C11 0.0255(13) 0.0533(18) 0.0232(13) 0.0029(12) 0.0111(11) 0.0062(12)
C5 0.0230(12) 0.0503(17) 0.0230(12) 0.0011(12) 0.0090(10) -0.0007(12)
C60 0.0334(14) 0.0269(13) 0.0364(14) -0.0078(11) 0.0196(12) -0.0052(11)
C18 0.0294(14) 0.0424(16) 0.0297(14) -0.0014(12) 0.0089(11) -0.0003(12)
C28 0.0573(19) 0.0382(17) 0.0366(16) 0.0085(13) 0.0247(15) 0.0120(14)
C42 0.0392(16) 0.0337(15) 0.0381(16) 0.0141(12) 0.0101(13) 0.0055(12)
C32 0.0470(17) 0.0331(15) 0.0378(15) -0.0075(12) 0.0209(14) -0.0081(13)
C27 0.0419(16) 0.0481(18) 0.0242(13) 0.0060(12) 0.0122(12) 0.0094(13)
C15 0.0240(13) 0.0407(16) 0.0410(16) 0.0061(13) 0.0071(12) -0.0018(12)
C1 0.0279(13) 0.0449(17) 0.0325(15) -0.0014(12) 0.0083(11) -0.0077(12)
C30 0.0421(16) 0.0402(16) 0.0289(14) -0.0033(12) 0.0153(12) -0.0033(13)
C57 0.0438(17) 0.0346(15) 0.0532(18) 0.0214(14) 0.0308(15) 0.0100(13)
C29 0.060(2) 0.0335(16) 0.0450(17) -0.0051(13) 0.0280(16) -0.0033(14)
C59 0.0451(17) 0.0308(15) 0.065(2) -0.0186(14) 0.0326(16) -0.0146(13)
C16 0.0330(15) 0.0351(16) 0.0441(17) -0.0019(13) 0.0026(13) -0.0064(12)
C12 0.0390(16) 0.0456(18) 0.0463(18) -0.0039(14) 0.0214(14) -0.0003(13)
C58 0.0532(19) 0.0221(14) 0.080(2) -0.0003(14) 0.0454(19) -0.0059(13)
C17 0.0408(17) 0.0464(18) 0.0365(16) -0.0076(14) 0.0092(13) 0.0003(14)
C3 0.0535(19) 0.057(2) 0.0300(15) 0.0023(14) 0.0154(14) -0.0141(16)
C2 0.095(3) 0.094(3) 0.0338(18) 0.0049(19) 0.019(2) -0.050(3)

loop_
_atom_type_symbol
_atom_type_description
_atom_type_scat_dispersion_real
_atom_type_scat_dispersion_imag
_atom_type_scat_source
C C 0.0181 0.0091 'International Tables Vol C Tables 4.2.6.8 and 6.1.1.4'
H H 0.0000 0.0000 'International Tables Vol C Tables 4.2.6.8 and 6.1.1.4'
Ge Ge -1.0885 0.8855 'International Tables Vol C Tables 4.2.6.8 and 6.1.1.4'
N N 0.0311 0.0180 'International Tables Vol C Tables 4.2.6.8 and 6.1.1.4'
O O 0.0492 0.0322 'International Tables Vol C Tables 4.2.6.8 and 6.1.1.4'

loop_
_geom_angle_atom_site_label_1
_geom_angle_atom_site_label_2
_geom_angle_atom_site_label_3
_geom_angle
_geom_angle_site_symmetry_1
_geom_angle_site_symmetry_3
_geom_angle_publ_flag
C49 Ge2 C34 108.33(10) . . ?
C55 Ge2 C49 105.95(10) . . ?
C55 Ge2 C34 110.77(10) . . ?
C55 Ge2 C43 112.99(10) . . ?
C43 Ge2 C49 108.66(9) . . ?
C43 Ge2 C34 109.93(10) . . ?
C19 Ge1 C4 112.97(10) . . ?
C19 Ge1 C25 107.60(11) . . ?
C19 Ge1 C13 110.97(11) . . ?
C4 Ge1 C13 111.60(11) . . ?
C25 Ge1 C4 108.69(11) . . ?
C25 Ge1 C13 104.54(11) . . ?
C39 O6 C42 117.3(2) . . ?
C31 O5 C32 109.9(2) . . ?
C9 O3 C12 118.1(2) . . ?
C34 N2 C33 123.59(19) . . ?
C31 N2 C34 123.2(2) . . ?
C31 N2 C33 112.6(2) . . ?
C1 O2 C2 108.6(3) . . ?
C4 N1 C3 124.2(2) . . ?
C1 N1 C4 121.9(2) . . ?
C1 N1 C3 112.0(3) . . ?
C50 C49 Ge2 120.23(18) . . ?
C54 C49 Ge2 121.75(17) . . ?
C54 C49 C50 118.0(2) . . ?
C37 C36 C35 124.5(2) . . ?
C41 C36 C35 118.0(2) . . ?
C41 C36 C37 117.4(2) . . ?
C39 C38 H38 119.9 . . ?
C37 C38 H38 119.9 . . ?
C37 C38 C39 120.2(2) . . ?
C36 C35 H35 114.3 . . ?
C34 C35 C36 131.4(2) . . ?
C34 C35 H35 114.3 . . ?
N2 C34 Ge2 113.90(16) . . ?
C35 C34 Ge2 129.69(19) . . ?
C35 C34 N2 116.3(2) . . ?
C43 C44 H44 119.7 . . ?
C45 C44 H44 119.7 . . ?
C45 C44 C43 120.6(2) . . ?
C56 C55 Ge2 119.05(19) . . ?
C60 C55 Ge2 121.76(19) . . ?
C60 C55 C56 118.9(2) . . ?
O4 C31 O5 122.2(2) . . ?
O4 C31 N2 128.5(2) . . ?
N2 C31 O5 109.3(2) . . ?
C49 C50 H50 119.4 . . ?
C51 C50 C49 121.1(2) . . ?
C51 C50 H50 119.4 . . ?
O6 C39 C38 116.0(2) . . ?
O6 C39 C40 124.0(2) . . ?
C40 C39 C38 120.0(2) . . ?
C44 C43 Ge2 121.38(17) . . ?
C44 C43 C48 118.7(2) . . ?
C48 C43 Ge2 119.85(18) . . ?
C43 C48 H48 119.9 . . ?
C47 C48 C43 120.2(2) . . ?
C47 C48 H48 119.9 . . ?
C20 C19 Ge1 124.01(19) . . ?
C20 C19 C24 117.9(2) . . ?
C24 C19 Ge1 118.07(19) . . ?
C44 C45 H45 120.0 . . ?
C46 C45 C44 120.1(2) . . ?
C46 C45 H45 120.0 . . ?
C36 C37 H37 119.5 . . ?
C38 C37 C36 121.1(2) . . ?
C38 C37 H37 119.5 . . ?
C39 C40 H40 120.5 . . ?
C41 C40 C39 119.0(2) . . ?
C41 C40 H40 120.5 . . ?
C54 C53 H53 120.0 . . ?
C52 C53 H53 120.0 . . ?
C52 C53 C54 120.0(2) . . ?
C49 C54 H54 119.5 . . ?
C53 C54 C49 121.1(2) . . ?
C53 C54 H54 119.5 . . ?
N1 C4 Ge1 113.60(19) . . ?
C5 C4 Ge1 129.4(2) . . ?
C5 C4 N1 116.7(2) . . ?
C36 C41 H41 118.8 . . ?
C40 C41 C36 122.3(2) . . ?
C40 C41 H41 118.8 . . ?
C26 C25 Ge1 119.5(2) . . ?
C30 C25 Ge1 122.5(2) . . ?
C30 C25 C26 117.9(3) . . ?
O3 C9 C8 116.1(2) . . ?
O3 C9 C10 124.5(3) . . ?
C10 C9 C8 119.4(3) . . ?
C19 C20 H20 119.5 . . ?
C21 C20 C19 120.9(2) . . ?
C21 C20 H20 119.5 . . ?
C50 C51 H51 120.0 . . ?
C52 C51 C50 119.9(2) . . ?
C52 C51 H51 120.0 . . ?
C7 C6 C5 123.0(2) . . ?
C11 C6 C7 116.9(3) . . ?
C11 C6 C5 119.9(2) . . ?
C53 C52 C51 119.8(2) . . ?
C53 C52 H52 120.1 . . ?
C51 C52 H52 120.1 . . ?
C9 C8 H8 119.6 . . ?
C7 C8 C9 120.8(2) . . ?
C7 C8 H8 119.6 . . ?
C45 C46 H46 120.1 . . ?
C45 C46 C47 119.9(2) . . ?
C47 C46 H46 120.1 . . ?
C48 C47 H47 119.8 . . ?
C46 C47 C48 120.4(2) . . ?
C46 C47 H47 119.8 . . ?
C14 C13 Ge1 119.2(2) . . ?
C14 C13 C18 119.0(3) . . ?
C18 C13 Ge1 121.2(2) . . ?
C24 C23 H23 120.1 . . ?
C22 C23 H23 120.1 . . ?
C22 C23 C24 119.9(3) . . ?
C9 C10 H10 120.6 . . ?
C9 C10 C11 118.7(3) . . ?
C11 C10 H10 120.6 . . ?
C13 C14 H14 119.8 . . ?
C13 C14 C15 120.3(3) . . ?
C15 C14 H14 119.8 . . ?
N2 C33 H33A 111.7 . . ?
N2 C33 H33B 111.7 . . ?
N2 C33 C32 100.4(2) . . ?
H33A C33 H33B 109.5 . . ?
C32 C33 H33A 111.7 . . ?
C32 C33 H33B 111.7 . . ?
C20 C21 H21 120.0 . . ?
C22 C21 C20 120.1(2) . . ?
C22 C21 H21 120.0 . . ?
C55 C56 H56 119.9 . . ?
C57 C56 C55 120.2(3) . . ?
C57 C56 H56 119.9 . . ?
C25 C26 H26 119.5 . . ?
C27 C26 C25 121.0(3) . . ?
C27 C26 H26 119.5 . . ?
C19 C24 H24 119.4 . . ?
C23 C24 C19 121.3(3) . . ?
C23 C24 H24 119.4 . . ?
C23 C22 C21 119.9(2) . . ?
C23 C22 H22 120.1 . . ?
C21 C22 H22 120.1 . . ?
C6 C7 H7 119.3 . . ?
C8 C7 C6 121.4(2) . . ?
C8 C7 H7 119.3 . . ?
C6 C11 C10 122.7(2) . . ?
C6 C11 H11 118.7 . . ?
C10 C11 H11 118.7 . . ?
C4 C5 C6 130.4(2) . . ?
C4 C5 H5 114.8 . . ?
C6 C5 H5 114.8 . . ?
C55 C60 H60 119.7 . . ?
C59 C60 C55 120.7(3) . . ?
C59 C60 H60 119.7 . . ?
C13 C18 H18 119.7 . . ?
C13 C18 C17 120.5(3) . . ?
C17 C18 H18 119.7 . . ?
C27 C28 H28 120.1 . . ?
C27 C28 C29 119.7(3) . . ?
C29 C28 H28 120.1 . . ?
O6 C42 H42A 109.5 . . ?
O6 C42 H42B 109.5 . . ?
O6 C42 H42C 109.5 . . ?
H42A C42 H42B 109.5 . . ?
H42A C42 H42C 109.5 . . ?
H42B C42 H42C 109.5 . . ?
O5 C32 C33 105.6(2) . . ?
O5 C32 H32A 110.6 . . ?
O5 C32 H32B 110.6 . . ?
C33 C32 H32A 110.6 . . ?
C33 C32 H32B 110.6 . . ?
H32A C32 H32B 108.8 . . ?
C26 C27 H27 119.9 . . ?
C28 C27 C26 120.1(3) . . ?
C28 C27 H27 119.9 . . ?
C14 C15 H15 119.9 . . ?
C16 C15 C14 120.1(3) . . ?
C16 C15 H15 119.9 . . ?
O1 C1 O2 122.6(3) . . ?
O1 C1 N1 128.0(3) . . ?
N1 C1 O2 109.4(2) . . ?
C25 C30 H30 119.7 . . ?
C29 C30 C25 120.7(3) . . ?
C29 C30 H30 119.7 . . ?
C56 C57 H57 120.0 . . ?
C58 C57 C56 120.1(3) . . ?
C58 C57 H57 120.0 . . ?
C28 C29 C30 120.4(3) . . ?
C28 C29 H29 119.8 . . ?
C30 C29 H29 119.8 . . ?
C60 C59 H59 120.1 . . ?
C58 C59 C60 119.8(3) . . ?
C58 C59 H59 120.1 . . ?
C15 C16 H16 120.1 . . ?
C15 C16 C17 119.8(3) . . ?
C17 C16 H16 120.1 . . ?
O3 C12 H12A 109.5 . . ?
O3 C12 H12B 109.5 . . ?
O3 C12 H12C 109.5 . . ?
H12A C12 H12B 109.5 . . ?
H12A C12 H12C 109.5 . . ?
H12B C12 H12C 109.5 . . ?
C57 C58 H58 119.9 . . ?
C59 C58 C57 120.3(3) . . ?
C59 C58 H58 119.9 . . ?
C18 C17 H17 119.9 . . ?
C16 C17 C18 120.2(3) . . ?
C16 C17 H17 119.9 . . ?
N1 C3 H3A 111.7 . . ?
N1 C3 H3B 111.7 . . ?
N1 C3 C2 100.5(3) . . ?
H3A C3 H3B 109.4 . . ?
C2 C3 H3A 111.7 . . ?
C2 C3 H3B 111.7 . . ?
O2 C2 C3 105.8(3) . . ?
O2 C2 H2A 110.6 . . ?
O2 C2 H2B 110.6 . . ?
C3 C2 H2A 110.6 . . ?
C3 C2 H2B 110.6 . . ?
H2A C2 H2B 108.7 . . ?

loop_
_geom_bond_atom_site_label_1
_geom_bond_atom_site_label_2
_geom_bond_distance
_geom_bond_site_symmetry_2
_geom_bond_publ_flag
Ge2 C49 1.950(2) . ?
Ge2 C34 1.963(2) . ?
Ge2 C55 1.946(2) . ?
Ge2 C43 1.946(2) . ?
Ge1 C19 1.945(2) . ?
Ge1 C4 1.972(3) . ?
Ge1 C25 1.962(3) . ?
Ge1 C13 1.975(3) . ?
O6 C39 1.375(3) . ?
O6 C42 1.434(3) . ?
O5 C31 1.362(3) . ?
O5 C32 1.438(3) . ?
O3 C9 1.359(4) . ?
O3 C12 1.439(4) . ?
O4 C31 1.213(3) . ?
N2 C34 1.448(3) . ?
N2 C31 1.349(3) . ?
N2 C33 1.461(3) . ?
O2 C1 1.365(4) . ?
O2 C2 1.441(4) . ?
O1 C1 1.192(4) . ?
N1 C4 1.444(4) . ?
N1 C1 1.358(4) . ?
N1 C3 1.450(4) . ?
C49 C50 1.398(3) . ?
C49 C54 1.395(3) . ?
C36 C35 1.473(4) . ?
C36 C37 1.404(3) . ?
C36 C41 1.399(3) . ?
C38 H38 0.9500 . ?
C38 C39 1.396(3) . ?
C38 C37 1.383(4) . ?
C35 H35 0.9500 . ?
C35 C34 1.337(3) . ?
C44 H44 0.9500 . ?
C44 C43 1.395(3) . ?
C44 C45 1.394(3) . ?
C55 C56 1.397(3) . ?
C55 C60 1.395(4) . ?
C50 H50 0.9500 . ?
C50 C51 1.389(4) . ?
C39 C40 1.393(4) . ?
C43 C48 1.398(3) . ?
C48 H48 0.9500 . ?
C48 C47 1.392(3) . ?
C19 C20 1.395(4) . ?
C19 C24 1.395(4) . ?
C45 H45 0.9500 . ?
C45 C46 1.381(4) . ?
C37 H37 0.9500 . ?
C40 H40 0.9500 . ?
C40 C41 1.385(4) . ?
C53 H53 0.9500 . ?
C53 C54 1.389(4) . ?
C53 C52 1.387(4) . ?
C54 H54 0.9500 . ?
C4 C5 1.342(4) . ?
C41 H41 0.9500 . ?
C25 C26 1.403(4) . ?
C25 C30 1.397(4) . ?
C9 C8 1.409(4) . ?
C9 C10 1.387(4) . ?
C20 H20 0.9500 . ?
C20 C21 1.389(4) . ?
C51 H51 0.9500 . ?
C51 C52 1.388(4) . ?
C6 C7 1.405(4) . ?
C6 C11 1.397(4) . ?
C6 C5 1.468(4) . ?
C52 H52 0.9500 . ?
C8 H8 0.9500 . ?
C8 C7 1.369(4) . ?
C46 H46 0.9500 . ?
C46 C47 1.385(4) . ?
C47 H47 0.9500 . ?
C13 C14 1.382(4) . ?
C13 C18 1.382(4) . ?
C23 H23 0.9500 . ?
C23 C24 1.390(4) . ?
C23 C22 1.378(4) . ?
C10 H10 0.9500 . ?
C10 C11 1.401(4) . ?
C14 H14 0.9500 . ?
C14 C15 1.388(4) . ?
C33 H33A 0.9900 . ?
C33 H33B 0.9900 . ?
C33 C32 1.532(4) . ?
C21 H21 0.9500 . ?
C21 C22 1.386(4) . ?
C56 H56 0.9500 . ?
C56 C57 1.391(4) . ?
C26 H26 0.9500 . ?
C26 C27 1.384(4) . ?
C24 H24 0.9500 . ?
C22 H22 0.9500 . ?
C7 H7 0.9500 . ?
C11 H11 0.9500 . ?
C5 H5 0.9500 . ?
C60 H60 0.9500 . ?
C60 C59 1.393(4) . ?
C18 H18 0.9500 . ?
C18 C17 1.383(4) . ?
C28 H28 0.9500 . ?
C28 C27 1.383(5) . ?
C28 C29 1.383(5) . ?
C42 H42A 0.9800 . ?
C42 H42B 0.9800 . ?
C42 H42C 0.9800 . ?
C32 H32A 0.9900 . ?
C32 H32B 0.9900 . ?
C27 H27 0.9500 . ?
C15 H15 0.9500 . ?
C15 C16 1.375(5) . ?
C30 H30 0.9500 . ?
C30 C29 1.388(4) . ?
C57 H57 0.9500 . ?
C57 C58 1.390(5) . ?
C29 H29 0.9500 . ?
C59 H59 0.9500 . ?
C59 C58 1.377(5) . ?
C16 H16 0.9500 . ?
C16 C17 1.377(5) . ?
C12 H12A 0.9800 . ?
C12 H12B 0.9800 . ?
C12 H12C 0.9800 . ?
C58 H58 0.9500 . ?
C17 H17 0.9500 . ?
C3 H3A 0.9900 . ?
C3 H3B 0.9900 . ?
C3 C2 1.517(5) . ?
C2 H2A 0.9900 . ?
C2 H2B 0.9900 . ?

loop_
_geom_torsion_atom_site_label_1
_geom_torsion_atom_site_label_2
_geom_torsion_atom_site_label_3
_geom_torsion_atom_site_label_4
_geom_torsion
_geom_torsion_site_symmetry_1
_geom_torsion_site_symmetry_2
_geom_torsion_site_symmetry_3
_geom_torsion_site_symmetry_4
_geom_torsion_publ_flag
Ge2 C49 C50 C51 179.15(19) . . . . ?
Ge2 C49 C54 C53 -178.39(18) . . . . ?
Ge2 C55 C56 C57 174.5(2) . . . . ?
Ge2 C55 C60 C59 -173.8(2) . . . . ?
Ge2 C43 C48 C47 -176.09(18) . . . . ?
Ge1 C19 C20 C21 177.2(2) . . . . ?
Ge1 C19 C24 C23 -177.7(2) . . . . ?
Ge1 C4 C5 C6 12.6(4) . . . . ?
Ge1 C25 C26 C27 -177.7(2) . . . . ?
Ge1 C25 C30 C29 178.6(2) . . . . ?
Ge1 C13 C14 C15 -172.7(2) . . . . ?
Ge1 C13 C18 C17 173.0(2) . . . . ?
O6 C39 C40 C41 177.4(2) . . . . ?
O3 C9 C8 C7 -175.3(2) . . . . ?
O3 C9 C10 C11 174.4(2) . . . . ?
N2 C33 C32 O5 -14.4(3) . . . . ?
N1 C4 C5 C6 -174.0(3) . . . . ?
N1 C3 C2 O2 18.9(4) . . . . ?
C49 C50 C51 C52 -0.1(4) . . . . ?
C36 C35 C34 Ge2 9.2(4) . . . . ?
C36 C35 C34 N2 -175.5(2) . . . . ?
C38 C39 C40 C41 -1.1(4) . . . . ?
C35 C36 C37 C38 176.2(2) . . . . ?
C35 C36 C41 C40 -177.4(2) . . . . ?
C34 N2 C31 O5 -178.0(2) . . . . ?
C34 N2 C31 O4 1.1(4) . . . . ?
C34 N2 C33 C32 -175.6(2) . . . . ?
C44 C43 C48 C47 1.9(4) . . . . ?
C44 C45 C46 C47 1.1(4) . . . . ?
C55 C56 C57 C58 -0.4(4) . . . . ?
C55 C60 C59 C58 -0.7(4) . . . . ?
C31 O5 C32 C33 11.8(3) . . . . ?
C31 N2 C34 Ge2 -97.0(2) . . . . ?
C31 N2 C34 C35 86.9(3) . . . . ?
C31 N2 C33 C32 13.3(3) . . . . ?
C50 C49 C54 C53 2.0(3) . . . . ?
C50 C51 C52 C53 0.7(4) . . . . ?
C39 C38 C37 C36 0.6(4) . . . . ?
C39 C40 C41 C36 1.4(4) . . . . ?
C43 C44 C45 C46 0.3(4) . . . . ?
C43 C48 C47 C46 -0.5(4) . . . . ?
C19 C20 C21 C22 0.6(4) . . . . ?
C45 C44 C43 Ge2 176.14(18) . . . . ?
C45 C44 C43 C48 -1.8(3) . . . . ?
C45 C46 C47 C48 -1.0(4) . . . . ?
C37 C36 C35 C34 30.0(4) . . . . ?
C37 C36 C41 C40 -0.7(4) . . . . ?
C37 C38 C39 O6 -178.5(2) . . . . ?
C37 C38 C39 C40 0.1(4) . . . . ?
C54 C49 C50 C51 -1.2(4) . . . . ?
C54 C53 C52 C51 0.0(4) . . . . ?
C4 N1 C1 O2 171.5(2) . . . . ?
C4 N1 C1 O1 -9.0(5) . . . . ?
C4 N1 C3 C2 179.6(3) . . . . ?
C41 C36 C35 C34 -153.5(3) . . . . ?
C41 C36 C37 C38 -0.3(3) . . . . ?
C25 C26 C27 C28 -0.8(4) . . . . ?
C25 C30 C29 C28 -1.2(5) . . . . ?
C9 C8 C7 C6 -0.2(4) . . . . ?
C9 C10 C11 C6 2.0(4) . . . . ?
C20 C19 C24 C23 0.8(4) . . . . ?
C20 C21 C22 C23 0.5(4) . . . . ?
C52 C53 C54 C49 -1.4(4) . . . . ?
C8 C9 C10 C11 -4.4(4) . . . . ?
C13 C14 C15 C16 -0.6(4) . . . . ?
C13 C18 C17 C16 -0.3(5) . . . . ?
C10 C9 C8 C7 3.6(4) . . . . ?
C14 C13 C18 C17 2.1(4) . . . . ?
C14 C15 C16 C17 2.3(5) . . . . ?
C33 N2 C34 Ge2 92.8(2) . . . . ?
C33 N2 C34 C35 -83.3(3) . . . . ?
C33 N2 C31 O5 -6.8(3) . . . . ?
C33 N2 C31 O4 172.3(3) . . . . ?
C56 C55 C60 C59 0.4(4) . . . . ?
C56 C57 C58 C59 0.0(5) . . . . ?
C26 C25 C30 C29 1.2(4) . . . . ?
C24 C19 C20 C21 -1.3(4) . . . . ?
C24 C23 C22 C21 -1.0(5) . . . . ?
C22 C23 C24 C19 0.3(5) . . . . ?
C7 C6 C11 C10 1.2(4) . . . . ?
C7 C6 C5 C4 31.5(4) . . . . ?
C11 C6 C7 C8 -2.1(4) . . . . ?
C11 C6 C5 C4 -153.7(3) . . . . ?
C5 C6 C7 C8 172.8(2) . . . . ?
C5 C6 C11 C10 -173.9(2) . . . . ?
C60 C55 C56 C57 0.1(4) . . . . ?
C60 C59 C58 C57 0.5(5) . . . . ?
C18 C13 C14 C15 -1.6(4) . . . . ?
C42 O6 C39 C38 178.8(2) . . . . ?
C42 O6 C39 C40 0.3(4) . . . . ?
C32 O5 C31 O4 177.1(3) . . . . ?
C32 O5 C31 N2 -3.7(3) . . . . ?
C27 C28 C29 C30 0.2(5) . . . . ?
C15 C16 C17 C18 -1.9(5) . . . . ?
C1 O2 C2 C3 -16.6(5) . . . . ?
C1 N1 C4 Ge1 -71.1(3) . . . . ?
C1 N1 C4 C5 114.4(3) . . . . ?
C1 N1 C3 C2 -15.9(4) . . . . ?
C30 C25 C26 C27 -0.2(4) . . . . ?
C29 C28 C27 C26 0.7(4) . . . . ?
C12 O3 C9 C8 -175.3(2) . . . . ?
C12 O3 C9 C10 5.8(4) . . . . ?
C3 N1 C4 Ge1 91.9(3) . . . . ?
C3 N1 C4 C5 -82.6(4) . . . . ?
C3 N1 C1 O2 6.6(4) . . . . ?
C3 N1 C1 O1 -173.9(3) . . . . ?
C2 O2 C1 O1 -172.7(4) . . . . ?
C2 O2 C1 N1 6.7(4) . . . . ?
